data_4102853
loop_
_publ_author_name
'Joseph M. O'Connor'
'Kim K. Baldridge'
'Betsy L. Rodgers'
'Marissa Aubrey'
'Ryan L. Holland'
'W. Scott Kassel'
'Arnold L. Rheingold'

_publ_section_title
;
 A Photochemical Metallocene Route to Anionic Enediynes: Synthesis,
 Solid-State Structures, and ab Initio Computations on
 Cyclopentadienidoenediynes
;
_journal_name_full 'Journal of the American Chemical Society'
_journal_page_first 11030
_journal_page_last 11032
_journal_paper_doi 10.1021/ja105149k
_journal_volume 132
_journal_year 2010
_chemical_formula_sum 'C59 H53 Fe O4 P3'
_chemical_formula_weight 974.839
_chemical_name_systematic
; 
 ? 
;
_space_group_IT_number 14
_symmetry_cell_setting monoclinic
_symmetry_space_group_name_Hall '-P 2yn'
_symmetry_space_group_name_H-M 'P 1 21/n 1'
_atom_sites_solution_hydrogens geom
_atom_sites_solution_primary direct
_atom_sites_solution_secondary difmap
_audit_creation_method SHELXL-97
_cell_angle_alpha 90.00
_cell_angle_beta 96.1730(10)
_cell_angle_gamma 90.00
_cell_formula_units_Z 4
_cell_length_a 9.9968(5)
_cell_length_b 25.2550(12)
_cell_length_c 22.4254(11)
_cell_measurement_reflns_used 7237
_cell_measurement_temperature 100(2)
_cell_measurement_theta_max 27.48
_cell_measurement_theta_min 2.20
_cell_volume 5628.9(5)
_computing_cell_refinement 'Bruker SMART'
_computing_data_collection 'Bruker SMART'
_computing_data_reduction 'Bruker SAINT'
_computing_molecular_graphics 'Bruker SHELXTL'
_computing_publication_material 'Bruker SHELXTL'
_computing_structure_refinement 'SHELXL-97 (Sheldrick, 1997)'
_computing_structure_solution 'SHELXS-97 (Sheldrick, 1990)'
_diffrn_ambient_temperature 100(2)
_diffrn_measured_fraction_theta_full 0.971
_diffrn_measured_fraction_theta_max 0.971
_diffrn_measurement_device_type 'CCD area detector'
_diffrn_measurement_method 'phi and omega scans'
_diffrn_radiation_monochromator graphite
_diffrn_radiation_source 'fine-focus sealed tube'
_diffrn_radiation_type MoK\a
_diffrn_radiation_wavelength 0.71073
_diffrn_reflns_av_R_equivalents 0.0343
_diffrn_reflns_av_sigmaI/netI 0.0457
_diffrn_reflns_limit_h_max 12
_diffrn_reflns_limit_h_min -12
_diffrn_reflns_limit_k_max 32
_diffrn_reflns_limit_k_min -23
_diffrn_reflns_limit_l_max 28
_diffrn_reflns_limit_l_min -28
_diffrn_reflns_number 34847
_diffrn_reflns_theta_full 27.51
_diffrn_reflns_theta_max 27.51
_diffrn_reflns_theta_min 1.22
_exptl_absorpt_coefficient_mu 0.407
_exptl_absorpt_correction_T_max 1.000
_exptl_absorpt_correction_T_min 0.812
_exptl_absorpt_correction_type multi-scan
_exptl_absorpt_process_details SADABS
_exptl_crystal_colour Orange
_exptl_crystal_density_diffrn 1.320
_exptl_crystal_density_meas 0
_exptl_crystal_density_method 'not measured'
_exptl_crystal_description Block
_exptl_crystal_F_000 2360
_exptl_crystal_size_max 0.20
_exptl_crystal_size_mid 0.19
_exptl_crystal_size_min 0.10
_refine_diff_density_max 3.118
_refine_diff_density_min -0.502
_refine_diff_density_rms 0.089
_refine_ls_extinction_method none
_refine_ls_goodness_of_fit_ref 1.088
_refine_ls_hydrogen_treatment mixed
_refine_ls_matrix_type full
_refine_ls_number_parameters 605
_refine_ls_number_reflns 12546
_refine_ls_number_restraints 0
_refine_ls_restrained_S_all 1.088
_refine_ls_R_factor_all 0.0713
_refine_ls_R_factor_gt 0.0587
_refine_ls_shift/su_max 0.001
_refine_ls_shift/su_mean 0.000
_refine_ls_structure_factor_coef Fsqd
_refine_ls_weighting_details 'calc w=1/[\s^2^(Fo^2^)+(0.0966P)^2^+2.0495P] where P=(Fo^2^+2Fc^2^)/3'
_refine_ls_weighting_scheme calc
_refine_ls_wR_factor_gt 0.1575
_refine_ls_wR_factor_ref 0.1633
_reflns_number_gt 9896
_reflns_number_total 12546
_reflns_threshold_expression >2sigma(I)
_cod_data_source_file ja105149k_si_006.cif
_cod_data_source_block 9-OMe
_cod_database_code 4102853

loop_
_symmetry_equiv_pos_as_xyz
'x, y, z'
'-x+1/2, y+1/2, -z+1/2'
'-x, -y, -z'
'x-1/2, -y-1/2, z-1/2'

loop_
_atom_site_label
_atom_site_type_symbol
_atom_site_fract_x
_atom_site_fract_y
_atom_site_fract_z
_atom_site_U_iso_or_equiv
_atom_site_adp_type
_atom_site_occupancy
_atom_site_symmetry_multiplicity
_atom_site_calc_flag
_atom_site_refinement_flags
Fe1 Fe 0.04011(3) 0.131822(15) 0.720183(16) 0.01530(11) Uani 1 1 d .
P1 P 0.15573(6) 0.20648(3) 0.73227(3) 0.01506(15) Uani 1 1 d .
P2 P 0.13786(6) 0.11607(3) 0.63855(3) 0.01439(15) Uani 1 1 d .
P3 P 0.19964(6) 0.09064(3) 0.77729(3) 0.01510(15) Uani 1 1 d .
O3 O 0.2357(2) 0.23134(8) 0.35414(9) 0.0256(4) Uani 1 1 d .
O1 O 0.1225(2) 0.30770(9) 0.35996(10) 0.0305(5) Uani 1 1 d .
O4 O 0.6321(2) 0.07857(8) 0.56905(9) 0.0269(4) Uani 1 1 d .
O2 O 0.4891(2) 0.08528(8) 0.48509(9) 0.0312(5) Uani 1 1 d .
C3 C 0.3637(3) 0.29201(11) 0.48201(12) 0.0210(6) Uani 1 1 d .
C2 C 0.2966(3) 0.28567(11) 0.43481(12) 0.0223(6) Uani 1 1 d .
C1 C 0.2091(3) 0.27773(11) 0.38051(12) 0.0210(6) Uani 1 1 d .
C12 C 0.1485(3) 0.21922(14) 0.30026(14) 0.0354(7) Uani 1 1 d .
H12A H 0.1746 0.1851 0.2842 0.053 Uiso 1 1 calc R
H12B H 0.1565 0.2470 0.2704 0.053 Uiso 1 1 calc R
H12C H 0.0551 0.2173 0.3097 0.053 Uiso 1 1 calc R
C9 C 0.5455(3) 0.20734(11) 0.55212(11) 0.0187(5) Uani 1 1 d .
C10 C 0.5581(3) 0.16170(11) 0.53929(11) 0.0213(6) Uani 1 1 d .
C11 C 0.5537(3) 0.10622(11) 0.52713(12) 0.0206(5) Uani 1 1 d .
C13 C 0.6287(3) 0.02173(11) 0.56200(14) 0.0279(6) Uani 1 1 d .
H13A H 0.6884 0.0053 0.5944 0.042 Uiso 1 1 calc R
H13B H 0.6589 0.0123 0.5232 0.042 Uiso 1 1 calc R
H13C H 0.5366 0.0090 0.5636 0.042 Uiso 1 1 calc R
C4 C 0.4431(3) 0.29920(11) 0.53741(12) 0.0201(5) Uani 1 1 d .
C8 C 0.5292(3) 0.26042(10) 0.56914(12) 0.0194(5) Uani 1 1 d .
C7 C 0.5894(3) 0.28441(11) 0.62193(12) 0.0232(6) Uani 1 1 d .
H7A H 0.6510 0.2681 0.6515 0.028 Uiso 1 1 calc R
C6 C 0.5430(3) 0.33645(12) 0.62319(13) 0.0261(6) Uani 1 1 d .
H6A H 0.5688 0.3616 0.6538 0.031 Uiso 1 1 calc R
C5 C 0.4530(3) 0.34583(11) 0.57259(13) 0.0233(6) Uani 1 1 d .
H5A H 0.4062 0.3780 0.5632 0.028 Uiso 1 1 calc R
C34 C -0.1248(3) 0.07873(14) 0.70776(17) 0.0367(8) Uani 1 1 d .
H14A H -0.1207 0.0415 0.6928 0.044 Uiso 1 1 calc R
C35 C -0.1061(3) 0.09373(17) 0.76629(18) 0.0443(9) Uani 1 1 d .
H15A H -0.0870 0.0693 0.8013 0.053 Uiso 1 1 calc R
C36 C -0.1193(3) 0.1483(2) 0.76961(18) 0.0703(17) Uani 1 1 d .
H16A H -0.1152 0.1700 0.8071 0.084 Uiso 1 1 calc R
C37 C -0.1482(3) 0.16812(13) 0.70729(18) 0.0393(9) Uani 1 1 d .
H17A H -0.1695 0.2052 0.6938 0.047 Uiso 1 1 calc R
C38 C -0.1518(3) 0.12261(12) 0.67247(14) 0.0260(6) Uani 1 1 d .
H18A H -0.1700 0.1220 0.6278 0.031 Uiso 1 1 calc R
C39 C 0.3873(3) 0.14439(10) 0.70826(11) 0.0170(5) Uani 1 1 d .
C20 C 0.3400(2) 0.19758(10) 0.73105(12) 0.0178(5) Uani 1 1 d .
H20A H 0.3727 0.2259 0.7058 0.021 Uiso 1 1 calc R
H20B H 0.3838 0.2029 0.7723 0.021 Uiso 1 1 calc R
C21 C 0.3188(2) 0.13342(10) 0.64485(11) 0.0168(5) Uani 1 1 d .
H21A H 0.3676 0.1041 0.6274 0.020 Uiso 1 1 calc R
H21B H 0.3294 0.1652 0.6200 0.020 Uiso 1 1 calc R
C22 C 0.3679(2) 0.09800(11) 0.75106(11) 0.0174(5) Uani 1 1 d .
H22A H 0.4346 0.1018 0.7867 0.021 Uiso 1 1 calc R
H22B H 0.3891 0.0647 0.7307 0.021 Uiso 1 1 calc R
C23 C 0.5390(2) 0.14820(11) 0.70395(12) 0.0188(5) Uani 1 1 d .
H23A H 0.5569 0.1773 0.6770 0.028 Uiso 1 1 calc R
H23B H 0.5711 0.1149 0.6882 0.028 Uiso 1 1 calc R
H23C H 0.5860 0.1548 0.7439 0.028 Uiso 1 1 calc R
C24 C 0.1564(3) 0.24920(10) 0.79854(11) 0.0171(5) Uani 1 1 d .
C25 C 0.0970(3) 0.23720(10) 0.84978(11) 0.0188(5) Uani 1 1 d .
H25A H 0.0525 0.2042 0.8526 0.023 Uiso 1 1 calc R
C26 C 0.1018(3) 0.27280(11) 0.89707(12) 0.0215(6) Uani 1 1 d .
H26A H 0.0592 0.2643 0.9317 0.026 Uiso 1 1 calc R
C27 C 0.1680(3) 0.32029(11) 0.89397(12) 0.0206(5) Uani 1 1 d .
H27A H 0.1703 0.3448 0.9262 0.025 Uiso 1 1 calc R
C28 C 0.2314(3) 0.33244(11) 0.84352(12) 0.0228(6) Uani 1 1 d .
H28A H 0.2790 0.3649 0.8417 0.027 Uiso 1 1 calc R
C29 C 0.2252(3) 0.29735(11) 0.79609(12) 0.0206(5) Uani 1 1 d .
H29A H 0.2679 0.3059 0.7615 0.025 Uiso 1 1 calc R
C100 C 0.1048(3) 0.25816(10) 0.67599(11) 0.0159(5) Uani 1 1 d .
C101 C -0.0112(3) 0.28748(11) 0.68409(12) 0.0193(5) Uani 1 1 d .
H31A H -0.0569 0.2812 0.7184 0.023 Uiso 1 1 calc R
C102 C -0.0600(3) 0.32552(11) 0.64265(13) 0.0223(6) Uani 1 1 d .
H32A H -0.1388 0.3450 0.6486 0.027 Uiso 1 1 calc R
C103 C 0.0065(3) 0.33504(10) 0.59249(12) 0.0203(5) Uani 1 1 d .
H33A H -0.0265 0.3610 0.5640 0.024 Uiso 1 1 calc R
C14 C 0.1210(3) 0.30651(11) 0.58412(12) 0.0208(5) Uani 1 1 d .
H34A H 0.1662 0.3128 0.5496 0.025 Uiso 1 1 calc R
C15 C 0.1703(3) 0.26874(10) 0.62590(11) 0.0179(5) Uani 1 1 d .
H35A H 0.2501 0.2499 0.6200 0.022 Uiso 1 1 calc R
C16 C 0.0798(3) 0.14867(10) 0.56718(11) 0.0169(5) Uani 1 1 d .
C17 C -0.0312(3) 0.18202(11) 0.55948(12) 0.0226(6) Uani 1 1 d .
H37A H -0.0822 0.1884 0.5922 0.027 Uiso 1 1 calc R
C18 C -0.0688(3) 0.20625(11) 0.50429(13) 0.0246(6) Uani 1 1 d .
H38A H -0.1466 0.2280 0.4991 0.029 Uiso 1 1 calc R
C19 C 0.0073(3) 0.19847(11) 0.45754(13) 0.0255(6) Uani 1 1 d .
H39A H -0.0174 0.2153 0.4201 0.031 Uiso 1 1 calc R
C120 C 0.1203(3) 0.16601(12) 0.46482(13) 0.0251(6) Uani 1 1 d .
H120A H 0.1734 0.1612 0.4326 0.030 Uiso 1 1 calc R
C121 C 0.1556(3) 0.14080(11) 0.51901(12) 0.0205(5) Uani 1 1 d .
H121A H 0.2316 0.1180 0.5235 0.025 Uiso 1 1 calc R
C122 C 0.1321(3) 0.04681(10) 0.61194(11) 0.0169(5) Uani 1 1 d .
C123 C 0.0076(3) 0.02620(11) 0.58781(12) 0.0220(6) Uani 1 1 d .
H123A H -0.0705 0.0479 0.5855 0.026 Uiso 1 1 calc R
C124 C -0.0022(3) -0.02543(12) 0.56734(13) 0.0261(6) Uani 1 1 d .
H124A H -0.0872 -0.0390 0.5513 0.031 Uiso 1 1 calc R
C125 C 0.1108(3) -0.05762(11) 0.56992(13) 0.0254(6) Uani 1 1 d .
H125A H 0.1036 -0.0931 0.5559 0.031 Uiso 1 1 calc R
C126 C 0.2335(3) -0.03749(11) 0.59302(12) 0.0228(6) Uani 1 1 d .
H126A H 0.3118 -0.0589 0.5940 0.027 Uiso 1 1 calc R
C127 C 0.2435(3) 0.01392(11) 0.61490(12) 0.0201(5) Uani 1 1 d .
H127A H 0.3282 0.0268 0.6322 0.024 Uiso 1 1 calc R
C128 C 0.1956(3) 0.01897(10) 0.78921(11) 0.0173(5) Uani 1 1 d .
C129 C 0.2795(3) -0.00270(11) 0.83695(13) 0.0244(6) Uani 1 1 d .
H129A H 0.3345 0.0199 0.8630 0.029 Uiso 1 1 calc R
C90 C 0.2830(3) -0.05710(12) 0.84658(14) 0.0324(7) Uani 1 1 d .
H50A H 0.3399 -0.0714 0.8793 0.039 Uiso 1 1 calc R
C91 C 0.2042(3) -0.09033(12) 0.80879(14) 0.0315(7) Uani 1 1 d .
H51A H 0.2062 -0.1275 0.8156 0.038 Uiso 1 1 calc R
C92 C 0.1230(3) -0.06970(11) 0.76142(13) 0.0259(6) Uani 1 1 d .
H52A H 0.0692 -0.0928 0.7353 0.031 Uiso 1 1 calc R
C93 C 0.1181(3) -0.01544(11) 0.75098(12) 0.0212(5) Uani 1 1 d .
H53A H 0.0619 -0.0017 0.7177 0.025 Uiso 1 1 calc R
C94 C 0.2208(3) 0.11223(10) 0.85606(11) 0.0173(5) Uani 1 1 d .
C95 C 0.1222(3) 0.09775(11) 0.89265(12) 0.0218(6) Uani 1 1 d .
H55A H 0.0509 0.0751 0.8772 0.026 Uiso 1 1 calc R
C96 C 0.1268(3) 0.11592(12) 0.95097(13) 0.0249(6) Uani 1 1 d .
H56A H 0.0579 0.1064 0.9750 0.030 Uiso 1 1 calc R
C97 C 0.2333(3) 0.14830(12) 0.97465(12) 0.0263(6) Uani 1 1 d .
H57A H 0.2359 0.1614 1.0145 0.032 Uiso 1 1 calc R
C98 C 0.3331(3) 0.16089(11) 0.94020(12) 0.0239(6) Uani 1 1 d .
H58A H 0.4069 0.1818 0.9568 0.029 Uiso 1 1 calc R
C99 C 0.3284(3) 0.14335(11) 0.88063(12) 0.0200(5) Uani 1 1 d .
H59A H 0.3983 0.1526 0.8570 0.024 Uiso 1 1 calc R

loop_
_atom_site_aniso_label
_atom_site_aniso_U_11
_atom_site_aniso_U_22
_atom_site_aniso_U_33
_atom_site_aniso_U_23
_atom_site_aniso_U_13
_atom_site_aniso_U_12
Fe1 0.01095(18) 0.0197(2) 0.01523(19) -0.00013(14) 0.00138(13) -0.00098(13)
P1 0.0165(3) 0.0156(3) 0.0131(3) -0.0009(2) 0.0014(2) 0.0009(2)
P2 0.0141(3) 0.0150(3) 0.0137(3) -0.0011(2) -0.0003(2) 0.0003(2)
P3 0.0154(3) 0.0154(3) 0.0143(3) 0.0001(2) 0.0004(2) -0.0011(2)
O3 0.0231(10) 0.0303(11) 0.0225(10) -0.0007(8) -0.0024(8) 0.0062(8)
O1 0.0248(11) 0.0312(12) 0.0344(12) 0.0047(9) -0.0024(9) 0.0076(9)
O4 0.0327(11) 0.0180(10) 0.0275(11) -0.0011(8) -0.0085(9) -0.0020(8)
O2 0.0404(13) 0.0241(11) 0.0263(11) -0.0031(9) -0.0093(9) -0.0001(9)
C3 0.0193(13) 0.0191(14) 0.0258(14) 0.0021(11) 0.0080(11) 0.0028(10)
C2 0.0217(14) 0.0214(14) 0.0242(14) 0.0029(11) 0.0037(11) 0.0052(11)
C1 0.0183(13) 0.0249(14) 0.0212(13) 0.0041(11) 0.0078(10) 0.0006(11)
C12 0.0367(18) 0.043(2) 0.0251(16) -0.0059(14) -0.0018(13) 0.0026(14)
C9 0.0172(12) 0.0238(14) 0.0151(12) 0.0018(10) 0.0023(9) -0.0017(10)
C10 0.0228(14) 0.0255(15) 0.0151(12) 0.0011(11) 0.0001(10) -0.0020(11)
C11 0.0203(13) 0.0242(14) 0.0179(13) -0.0010(11) 0.0050(10) -0.0021(11)
C13 0.0294(15) 0.0191(14) 0.0334(16) -0.0001(12) -0.0050(12) -0.0014(11)
C4 0.0185(13) 0.0219(14) 0.0204(13) -0.0016(11) 0.0049(10) -0.0020(10)
C8 0.0198(13) 0.0190(14) 0.0198(13) 0.0002(10) 0.0047(10) -0.0031(10)
C7 0.0232(14) 0.0257(15) 0.0206(13) -0.0005(11) 0.0009(11) -0.0030(11)
C6 0.0272(15) 0.0238(15) 0.0273(15) -0.0092(12) 0.0039(11) -0.0054(11)
C5 0.0241(14) 0.0190(14) 0.0283(15) -0.0019(11) 0.0095(11) -0.0010(11)
C34 0.0167(14) 0.0355(18) 0.057(2) 0.0055(16) -0.0018(14) -0.0082(12)
C35 0.0256(17) 0.064(3) 0.045(2) 0.0132(19) 0.0123(15) -0.0084(16)
C36 0.0062(14) 0.156(5) 0.050(2) -0.072(3) 0.0130(14) -0.017(2)
C37 0.0118(14) 0.0279(17) 0.078(3) -0.0083(16) 0.0047(15) 0.0055(11)
C38 0.0116(12) 0.0352(17) 0.0301(15) -0.0007(13) -0.0019(11) -0.0022(11)
C39 0.0154(12) 0.0195(13) 0.0159(12) -0.0007(10) 0.0009(9) -0.0003(10)
C20 0.0148(12) 0.0179(13) 0.0204(13) -0.0014(10) 0.0009(10) -0.0045(10)
C21 0.0155(12) 0.0189(13) 0.0169(12) -0.0014(10) 0.0059(10) -0.0018(9)
C22 0.0132(12) 0.0216(13) 0.0173(12) 0.0021(10) 0.0014(9) 0.0002(10)
C23 0.0123(12) 0.0240(14) 0.0201(13) -0.0022(11) 0.0017(9) 0.0003(10)
C24 0.0207(13) 0.0171(13) 0.0132(11) -0.0022(10) 0.0015(9) 0.0032(10)
C25 0.0223(13) 0.0164(13) 0.0183(12) -0.0005(10) 0.0042(10) -0.0018(10)
C26 0.0276(14) 0.0233(14) 0.0143(12) -0.0038(10) 0.0062(10) -0.0030(11)
C27 0.0271(14) 0.0181(13) 0.0164(12) -0.0049(10) 0.0014(10) -0.0011(10)
C28 0.0270(15) 0.0193(14) 0.0221(13) -0.0010(11) 0.0022(11) -0.0062(11)
C29 0.0246(14) 0.0232(14) 0.0149(12) 0.0034(10) 0.0062(10) -0.0013(11)
C100 0.0190(12) 0.0137(12) 0.0144(12) -0.0016(9) -0.0002(9) -0.0011(9)
C101 0.0206(13) 0.0201(14) 0.0178(12) 0.0004(10) 0.0043(10) -0.0025(10)
C102 0.0177(13) 0.0209(14) 0.0277(14) -0.0009(11) -0.0007(11) 0.0027(10)
C103 0.0222(13) 0.0172(13) 0.0199(13) 0.0015(10) -0.0051(10) -0.0018(10)
C14 0.0232(14) 0.0233(14) 0.0154(12) 0.0003(10) 0.0001(10) -0.0050(11)
C15 0.0203(13) 0.0165(13) 0.0171(12) 0.0006(10) 0.0024(10) 0.0004(10)
C16 0.0186(12) 0.0152(12) 0.0158(12) 0.0008(10) -0.0034(9) -0.0037(10)
C17 0.0224(14) 0.0243(15) 0.0207(13) 0.0011(11) 0.0000(10) 0.0037(11)
C18 0.0247(14) 0.0206(14) 0.0267(15) 0.0036(11) -0.0050(11) 0.0037(11)
C19 0.0294(15) 0.0222(15) 0.0234(14) 0.0063(11) -0.0048(11) -0.0080(11)
C120 0.0257(15) 0.0281(16) 0.0215(14) 0.0024(11) 0.0025(11) -0.0055(11)
C121 0.0198(13) 0.0183(13) 0.0227(13) -0.0025(10) -0.0003(10) -0.0018(10)
C122 0.0235(13) 0.0160(13) 0.0111(11) -0.0014(9) 0.0017(9) 0.0006(10)
C123 0.0196(13) 0.0215(14) 0.0250(14) -0.0010(11) 0.0030(11) 0.0024(10)
C124 0.0239(14) 0.0229(15) 0.0307(15) -0.0046(12) -0.0010(11) -0.0045(11)
C125 0.0341(16) 0.0146(13) 0.0273(15) -0.0018(11) 0.0017(12) 0.0000(11)
C126 0.0251(14) 0.0169(13) 0.0263(14) -0.0018(11) 0.0024(11) 0.0054(11)
C127 0.0213(13) 0.0182(13) 0.0203(13) -0.0014(10) -0.0004(10) 0.0010(10)
C128 0.0203(13) 0.0143(12) 0.0183(12) 0.0012(10) 0.0077(10) -0.0010(10)
C129 0.0254(14) 0.0212(14) 0.0260(14) 0.0005(11) 0.0006(11) 0.0018(11)
C90 0.0441(19) 0.0215(15) 0.0306(16) 0.0035(12) -0.0002(13) 0.0104(13)
C91 0.048(2) 0.0174(15) 0.0309(16) 0.0045(12) 0.0147(14) 0.0067(13)
C92 0.0350(16) 0.0165(14) 0.0276(15) -0.0039(11) 0.0102(12) -0.0041(11)
C93 0.0249(14) 0.0168(13) 0.0225(13) -0.0002(11) 0.0047(11) -0.0023(10)
C94 0.0183(12) 0.0159(13) 0.0166(12) 0.0001(10) -0.0032(10) 0.0025(10)
C95 0.0203(13) 0.0206(14) 0.0237(14) -0.0031(11) -0.0012(10) 0.0006(10)
C96 0.0218(14) 0.0329(16) 0.0206(14) -0.0015(12) 0.0056(11) 0.0026(12)
C97 0.0314(16) 0.0279(16) 0.0184(13) -0.0067(11) -0.0025(11) 0.0067(12)
C98 0.0282(15) 0.0206(14) 0.0211(13) -0.0035(11) -0.0051(11) -0.0023(11)
C99 0.0240(14) 0.0187(13) 0.0165(12) 0.0036(10) -0.0018(10) -0.0007(10)

loop_
_atom_type_symbol
_atom_type_description
_atom_type_scat_dispersion_real
_atom_type_scat_dispersion_imag
_atom_type_scat_source
C C 0.0033 0.0016 'International Tables Vol C Tables 4.2.6.8 and 6.1.1.4'
H H 0.0000 0.0000 'International Tables Vol C Tables 4.2.6.8 and 6.1.1.4'
O O 0.0106 0.0060 'International Tables Vol C Tables 4.2.6.8 and 6.1.1.4'
P P 0.1023 0.0942 'International Tables Vol C Tables 4.2.6.8 and 6.1.1.4'
Fe Fe 0.3463 0.8444 'International Tables Vol C Tables 4.2.6.8 and 6.1.1.4'

loop_
_geom_angle_atom_site_label_1
_geom_angle_atom_site_label_2
_geom_angle_atom_site_label_3
_geom_angle
C36 Fe1 C37 41.72(18)
C36 Fe1 C38 65.45(13)
C37 Fe1 C38 38.66(13)
C36 Fe1 C35 38.69(19)
C37 Fe1 C35 66.81(15)
C38 Fe1 C35 63.75(14)
C36 Fe1 C34 64.35(16)
C37 Fe1 C34 65.31(13)
C38 Fe1 C34 37.87(12)
C35 Fe1 C34 37.48(15)
C36 Fe1 P3 109.53(15)
C37 Fe1 P3 151.25(12)
C38 Fe1 P3 143.92(9)
C35 Fe1 P3 89.78(11)
C34 Fe1 P3 106.42(10)
C36 Fe1 P2 156.00(11)
C37 Fe1 P2 116.02(12)
C38 Fe1 P2 91.09(9)
C35 Fe1 P2 135.84(12)
C34 Fe1 P2 100.65(11)
P3 Fe1 P2 92.29(3)
C36 Fe1 P1 100.60(14)
C37 Fe1 P1 95.40(10)
C38 Fe1 P1 126.25(9)
C35 Fe1 P1 135.10(12)
C34 Fe1 P1 160.64(10)
P3 Fe1 P1 89.73(3)
P2 Fe1 P1 89.03(3)
C24 P1 C100 96.58(11)
C24 P1 C20 99.54(12)
C100 P1 C20 106.03(12)
C24 P1 Fe1 123.78(9)
C100 P1 Fe1 114.58(8)
C20 P1 Fe1 113.61(9)
C16 P2 C122 98.45(12)
C16 P2 C21 100.08(12)
C122 P2 C21 104.18(12)
C16 P2 Fe1 121.08(9)
C122 P2 Fe1 116.01(8)
C21 P2 Fe1 114.27(8)
C128 P3 C94 98.92(12)
C128 P3 C22 100.42(12)
C94 P3 C22 105.14(12)
C128 P3 Fe1 121.82(9)
C94 P3 Fe1 114.89(9)
C22 P3 Fe1 113.25(8)
C1 O3 C12 114.8(2)
C11 O4 C13 115.6(2)
C2 C3 C4 179.6(3)
C3 C2 C1 176.3(3)
O1 C1 O3 123.0(3)
O1 C1 C2 125.8(3)
O3 C1 C2 111.2(2)
C10 C9 C8 178.0(3)
C9 C10 C11 171.4(3)
O2 C11 O4 122.6(3)
O2 C11 C10 125.6(3)
O4 C11 C10 111.8(2)
C3 C4 C5 126.6(3)
C3 C4 C8 126.6(2)
C5 C4 C8 106.7(2)
C7 C8 C9 125.9(3)
C7 C8 C4 107.6(2)
C9 C8 C4 126.4(2)
C6 C7 C8 108.0(3)
C5 C6 C7 109.4(3)
C6 C5 C4 108.3(3)
C35 C34 C38 109.3(3)
C35 C34 Fe1 70.9(2)
C38 C34 Fe1 70.52(17)
C34 C35 C36 108.9(3)
C34 C35 Fe1 71.63(19)
C36 C35 Fe1 69.4(2)
C35 C36 C37 107.1(3)
C35 C36 Fe1 71.9(2)
C37 C36 Fe1 69.37(17)
C38 C37 C36 104.0(3)
C38 C37 Fe1 71.49(17)
C36 C37 Fe1 68.91(18)
C34 C38 C37 110.7(3)
C34 C38 Fe1 71.61(17)
C37 C38 Fe1 69.85(17)
C20 C39 C23 108.0(2)
C20 C39 C21 110.2(2)
C23 C39 C21 107.4(2)
C20 C39 C22 113.3(2)
C23 C39 C22 106.2(2)
C21 C39 C22 111.5(2)
C39 C20 P1 116.98(18)
C39 C21 P2 116.62(17)
C39 C22 P3 117.05(18)
C25 C24 C29 118.6(2)
C25 C24 P1 125.4(2)
C29 C24 P1 115.91(19)
C24 C25 C26 120.7(2)
C27 C26 C25 120.2(2)
C26 C27 C28 119.9(2)
C29 C28 C27 119.9(3)
C28 C29 C24 120.6(2)
C15 C100 C101 118.2(2)
C15 C100 P1 124.7(2)
C101 C100 P1 117.05(19)
C102 C101 C100 120.9(2)
C103 C102 C101 119.9(2)
C14 C103 C102 119.7(2)
C103 C14 C15 120.3(2)
C100 C15 C14 121.0(2)
C17 C16 C121 118.8(2)
C17 C16 P2 123.6(2)
C121 C16 P2 117.5(2)
C16 C17 C18 120.7(3)
C19 C18 C17 119.7(3)
C18 C19 C120 120.2(3)
C121 C120 C19 120.1(3)
C120 C121 C16 120.3(3)
C127 C122 C123 118.1(2)
C127 C122 P2 123.7(2)
C123 C122 P2 118.1(2)
C124 C123 C122 120.4(3)
C123 C124 C125 120.7(3)
C126 C125 C124 119.2(3)
C125 C126 C127 120.4(3)
C122 C127 C126 121.1(3)
C93 C128 C129 118.3(2)
C93 C128 P3 123.1(2)
C129 C128 P3 118.5(2)
C90 C129 C128 120.6(3)
C91 C90 C129 120.2(3)
C92 C91 C90 119.8(3)
C91 C92 C93 120.9(3)
C92 C93 C128 120.2(3)
C99 C94 C95 118.5(2)
C99 C94 P3 123.4(2)
C95 C94 P3 118.1(2)
C96 C95 C94 121.0(3)
C95 C96 C97 120.0(3)
C98 C97 C96 119.6(3)
C97 C98 C99 120.9(3)
C94 C99 C98 119.9(3)

loop_
_geom_bond_atom_site_label_1
_geom_bond_atom_site_label_2
_geom_bond_distance
Fe1 C36 2.079(3)
Fe1 C37 2.086(3)
Fe1 C38 2.107(3)
Fe1 C35 2.111(3)
Fe1 C34 2.120(3)
Fe1 P3 2.1969(7)
Fe1 P2 2.2021(7)
Fe1 P1 2.2130(8)
P1 C24 1.836(3)
P1 C100 1.849(3)
P1 C20 1.859(3)
P2 C16 1.838(3)
P2 C122 1.847(3)
P2 C21 1.852(3)
P3 C128 1.831(3)
P3 C94 1.839(3)
P3 C22 1.850(3)
O3 C1 1.352(3)
O3 C12 1.445(4)
O1 C1 1.204(3)
O4 C11 1.352(3)
O4 C13 1.444(3)
O2 C11 1.206(3)
C3 C2 1.201(4)
C3 C4 1.412(4)
C2 C1 1.435(4)
C9 C10 1.198(4)
C9 C8 1.408(4)
C10 C11 1.427(4)
C4 C5 1.415(4)
C4 C8 1.441(4)
C8 C7 1.406(4)
C7 C6 1.395(4)
C6 C5 1.390(4)
C34 C35 1.360(5)
C34 C38 1.372(5)
C35 C36 1.388(7)
C36 C37 1.483(6)
C37 C38 1.388(4)
C39 C20 1.530(4)
C39 C23 1.533(3)
C39 C21 1.536(3)
C39 C22 1.540(4)
C24 C25 1.382(4)
C24 C29 1.401(4)
C25 C26 1.387(4)
C26 C27 1.375(4)
C27 C28 1.389(4)
C28 C29 1.381(4)
C100 C15 1.386(4)
C100 C101 1.404(4)
C101 C102 1.388(4)
C102 C103 1.388(4)
C103 C14 1.382(4)
C14 C15 1.390(4)
C16 C17 1.389(4)
C16 C121 1.399(4)
C17 C18 1.395(4)
C18 C19 1.374(4)
C19 C120 1.392(4)
C120 C121 1.383(4)
C122 C127 1.385(4)
C122 C123 1.403(4)
C123 C124 1.382(4)
C124 C125 1.388(4)
C125 C126 1.376(4)
C126 C127 1.388(4)
C128 C93 1.395(4)
C128 C129 1.399(4)
C129 C90 1.390(4)
C90 C91 1.378(5)
C91 C92 1.369(4)
C92 C93 1.390(4)
C94 C99 1.397(4)
C94 C95 1.398(4)
C95 C96 1.382(4)
C96 C97 1.400(4)
C97 C98 1.364(4)
C98 C99 1.403(4)
